data_7701152
loop_
_publ_author_name
'Basu, Debashis'
'Mazumder, Shivnath'
'Kpogo, Kenneth K.'
'Verani, Cl\'audio N'

_publ_section_title
;
 Influence of nitro substituents on the redox, electronic, and proton
 reduction catalytic behavior of phenolate-based
 [N<sub>2</sub>O<sub>3</sub>]-type cobalt(iii) complexes.
;
_journal_issue 39
_journal_name_full 'Dalton transactions (Cambridge, England : 2003)'
_journal_page_first 14669
_journal_page_last 14677
_journal_paper_doi 10.1039/c9dt03158h
_journal_volume 48
_journal_year 2019
_chemical_formula_moiety 'C52 H70 Cl2 Co N2 O4'
_chemical_formula_sum 'C52 H70 Cl2 Co N2 O4'
_chemical_formula_weight 916.93
_space_group_crystal_system triclinic
_space_group_IT_number 2
_space_group_name_Hall '-P 1'
_space_group_name_H-M_alt 'P -1'
_symmetry_space_group_name_Hall '-P 1'
_symmetry_space_group_name_H-M 'P -1'
_atom_sites_solution_hydrogens geom
_atom_sites_solution_primary dual
_atom_sites_solution_secondary difmap
_audit_creation_date 2018-03-25
_audit_creation_method
;
Olex2 1.2
(compiled 2017.08.10 svn.r3458 for OlexSys, GUI svn.r5381)
;
_audit_update_record
;
2019-08-02 deposited with the CCDC.    2019-09-16 downloaded from the CCDC.
;
_cell_angle_alpha 91.171(4)
_cell_angle_beta 109.941(3)
_cell_angle_gamma 95.805(4)
_cell_formula_units_Z 2
_cell_length_a 12.2154(10)
_cell_length_b 14.5086(12)
_cell_length_c 14.9325(11)
_cell_measurement_reflns_used 8185
_cell_measurement_temperature 100(2)
_cell_measurement_theta_max 28.3
_cell_measurement_theta_min 2.8
_cell_volume 2470.8(3)
_computing_cell_refinement 'Bruker APEX2'
_computing_data_collection 'Bruker APEX2'
_computing_data_reduction 'Bruker APEX2'
_computing_molecular_graphics 'Olex2 (Dolomanov et al., 2009)'
_computing_publication_material 'Olex2 (Dolomanov et al., 2009)'
_computing_structure_refinement 'ShelXL (Sheldrick, 2015)'
_computing_structure_solution 'ShelXT (Sheldrick, 2015)'
_diffrn_ambient_temperature 100.15
_diffrn_detector 'Bruker APEX2 area detector'
_diffrn_detector_area_resol_mean 7.9
_diffrn_detector_type 'CCD area detector'
_diffrn_measured_fraction_theta_full 0.958
_diffrn_measured_fraction_theta_max 0.953
_diffrn_measurement_device 'three-circle diffractometer'
_diffrn_measurement_device_type 'Bruker APEX-II CCD'
_diffrn_measurement_method '\w and \f scans'
_diffrn_radiation_monochromator 'mirror optics'
_diffrn_radiation_probe x-ray
_diffrn_radiation_type MoK\a
_diffrn_radiation_wavelength 0.71073
_diffrn_reflns_av_R_equivalents 0.0000
_diffrn_reflns_av_unetI/netI 0.0365
_diffrn_reflns_Laue_measured_fraction_full 0.958
_diffrn_reflns_Laue_measured_fraction_max 0.953
_diffrn_reflns_limit_h_max 15
_diffrn_reflns_limit_h_min -16
_diffrn_reflns_limit_k_max 19
_diffrn_reflns_limit_k_min -19
_diffrn_reflns_limit_l_max 19
_diffrn_reflns_limit_l_min 0
_diffrn_reflns_number 11969
_diffrn_reflns_point_group_measured_fraction_full 0.958
_diffrn_reflns_point_group_measured_fraction_max 0.953
_diffrn_reflns_theta_full 28.300
_diffrn_reflns_theta_max 28.36
_diffrn_reflns_theta_min 1.45
_diffrn_source 'microfocus sealed X-ray tube'
_diffrn_source_type 'Incoatec I\ms'
_exptl_absorpt_coefficient_mu 0.500
_exptl_absorpt_correction_T_max 0.9279
_exptl_absorpt_correction_T_min 0.8216
_exptl_absorpt_correction_type multi-scan
_exptl_absorpt_process_details 'SADABS, Sheldrick, 1997'
_exptl_crystal_colour dark
_exptl_crystal_density_diffrn 1.232
_exptl_crystal_density_method 'not measured'
_exptl_crystal_description fragment
_exptl_crystal_F_000 978
_exptl_crystal_size_max 0.409
_exptl_crystal_size_mid 0.213
_exptl_crystal_size_min 0.152
_refine_diff_density_max 1.064
_refine_diff_density_min -0.607
_refine_diff_density_rms 0.106
_refine_ls_extinction_method none
_refine_ls_goodness_of_fit_ref 1.065
_refine_ls_hydrogen_treatment constr
_refine_ls_matrix_type full
_refine_ls_number_parameters 569
_refine_ls_number_reflns 11969
_refine_ls_number_restraints 0
_refine_ls_restrained_S_all 1.065
_refine_ls_R_factor_all 0.0530
_refine_ls_R_factor_gt 0.0426
_refine_ls_shift/su_max 0.001
_refine_ls_shift/su_mean 0.000
_refine_ls_structure_factor_coef Fsqd
_refine_ls_weighting_details 'w=1/[\s^2^(Fo^2^)+(0.0574P)^2^+2.1252P] where P=(Fo^2^+2Fc^2^)/3'
_refine_ls_weighting_scheme calc
_refine_ls_wR_factor_gt 0.1084
_refine_ls_wR_factor_ref 0.1212
_reflns_Friedel_coverage 0.000
_reflns_number_gt 10153
_reflns_number_total 11969
_reflns_threshold_expression 'I > 2\s(I)'
_cod_data_source_file c9dt03158h2.cif
_cod_data_source_block ydeb
_cod_depositor_comments 'Adding full bibliography for 7701152--7701154.cif.'
_cod_database_code 7701152
_shelx_shelxl_version_number 2014/7
_shelx_space_group_comment
;
The symmetry employed for this shelxl refinement is uniquely defined
by the following loop, which should always be used as a source of
symmetry information in preference to the above space-group names.
They are only intended as comments.
;
_shelx_estimated_absorpt_t_max 0.928
_shelx_estimated_absorpt_t_min 0.822
_olex2_refinement_description
;
1. Fixed Uiso
 At 1.2 times of:
  All C(H) groups, All C(H,H) groups
 At 1.5 times of:
  All C(H,H,H) groups
2.a Secondary CH2 refined with riding coordinates:
 C00R(H00D,H00F), C012(H01D,H01E)
2.b Aromatic/amide H refined with riding coordinates:
 C00E(H00E), C00G(H00G), C00J(H00J), C00K(H00K), C00P(H00P), C00Q(H00Q),
 C00U(H00U), C00Y(H00Y), C010(H010)
2.c Idealised Me refined as rotating group:
 C00O(H00A,H00B,H00C), C00W(H00H,H00I,H00L), C00Z(H00M,H00N,H00O), C011(H01A,
 H01B,H01C), C016(H01F,H01G,H01H), C019(H01I,H01J,H01K), C01C(H01L,H01M,H01N),
 C01D(H01O,H01P,H01Q), C01E(H01R,H01S,H01T), C01F(H01U,H01V,H01W), C01H(H01X,
 H01Y,H), C01I(H01Z,HA,HB), C01J(H01,HC,HD), C01K(H0AA,HE,HF), C01L(H1AA,HG,HH),
  C01M(H2AA,HI,HJ), C01N(H3AA,HK,HL), C01O(H4AA,HM,HN), C01P(H5AA,HO,HP)
;
_olex2_submission_special_instructions 'No special instructions were received'

loop_
_space_group_symop_operation_xyz
'x, y, z'
'-x, -y, -z'

loop_
_symmetry_equiv_pos_as_xyz
'x, y, z'
'-x, -y, -z'

loop_
_atom_site_label
_atom_site_type_symbol
_atom_site_fract_x
_atom_site_fract_y
_atom_site_fract_z
_atom_site_U_iso_or_equiv
_atom_site_adp_type
_atom_site_occupancy
_atom_site_site_symmetry_order
_atom_site_calc_flag
_atom_site_refinement_flags_posn
Co01 Co 0.54686(2) 0.65002(2) 0.18749(2) 0.01239(6) Uani 1 1 d .
Cl02 Cl 0.66078(4) 0.55319(3) 0.64403(3) 0.02089(9) Uani 1 1 d .
Cl03 Cl 0.80167(4) 0.41250(3) 0.57507(3) 0.02570(10) Uani 1 1 d .
O004 O 0.43955(10) 0.73266(8) 0.12583(8) 0.0151(2) Uani 1 1 d .
O005 O 0.65977(10) 0.75636(8) 0.23952(8) 0.0157(2) Uani 1 1 d .
O006 O 0.59358(10) 0.64941(8) 0.07278(8) 0.0164(2) Uani 1 1 d .
O007 O 0.42943(10) 0.55047(8) 0.11538(8) 0.0157(2) Uani 1 1 d .
N008 N 0.50515(11) 0.64708(9) 0.29611(9) 0.0141(3) Uani 1 1 d .
N009 N 0.66070(11) 0.56178(9) 0.24856(9) 0.0134(2) Uani 1 1 d .
C00A C 0.35594(13) 0.76011(11) 0.15151(11) 0.0144(3) Uani 1 1 d .
C00B C 0.57637(13) 0.59723(11) 0.36851(11) 0.0145(3) Uani 1 1 d .
C00C C 0.74730(14) 0.75714(11) 0.32337(11) 0.0156(3) Uani 1 1 d .
C00D C 0.34264(13) 0.73975(11) 0.24027(11) 0.0146(3) Uani 1 1 d .
C00E C 0.71650(14) 0.48530(11) 0.40350(11) 0.0173(3) Uani 1 1 d .
H00E H 0.7622 0.4461 0.3830 0.021 Uiso 1 1 calc R
C00F C 0.27156(14) 0.81386(11) 0.08871(11) 0.0156(3) Uani 1 1 d .
C00G C 0.18424(14) 0.84123(11) 0.11875(11) 0.0171(3) Uani 1 1 d .
H00G H 0.1286 0.8759 0.0766 0.021 Uiso 1 1 calc R
C00H C 0.64955(14) 0.54381(11) 0.34122(11) 0.0142(3) Uani 1 1 d .
C00I C 0.19481(13) 0.44760(11) 0.08334(11) 0.0155(3) Uani 1 1 d .
C00J C 0.25129(14) 0.77180(11) 0.26657(11) 0.0157(3) Uani 1 1 d .
H00J H 0.2461 0.7581 0.3270 0.019 Uiso 1 1 calc R
C00K C 0.52276(14) 0.33287(11) 0.21795(12) 0.0180(3) Uani 1 1 d .
H00K H 0.5942 0.3066 0.2449 0.022 Uiso 1 1 calc R
C00L C 0.81549(13) 0.68321(11) 0.34225(11) 0.0151(3) Uani 1 1 d .
C00M C 0.71634(14) 0.48434(11) 0.49622(11) 0.0174(3) Uani 1 1 d .
C00N C 0.17057(14) 0.82204(11) 0.20689(11) 0.0155(3) Uani 1 1 d .
C00O C 0.18633(15) 0.46513(13) -0.01977(11) 0.0210(3) Uani 1 1 d .
H00A H 0.1098 0.4854 -0.0546 0.032 Uiso 1 1 calc GR
H00B H 0.1951 0.4077 -0.0511 0.032 Uiso 1 1 calc GR
H00C H 0.2486 0.5135 -0.0194 0.032 Uiso 1 1 calc GR
C00P C 0.41858(14) 0.68609(11) 0.30687(11) 0.0150(3) Uani 1 1 d .
H00P H 0.4050 0.6777 0.3653 0.018 Uiso 1 1 calc R
C00Q C 0.58120(14) 0.59945(11) 0.46291(11) 0.0166(3) Uani 1 1 d .
H00Q H 0.5358 0.6389 0.4835 0.020 Uiso 1 1 calc R
C00R C 0.78411(13) 0.60683(11) 0.26566(11) 0.0150(3) Uani 1 1 d .
H00D H 0.8400 0.5600 0.2853 0.018 Uiso 1 1 calc R
H00F H 0.7890 0.6324 0.2060 0.018 Uiso 1 1 calc R
C00S C 0.92276(14) 0.74394(12) 0.50432(11) 0.0186(3) Uani 1 1 d .
C00T C 0.42166(14) 0.46381(11) 0.14382(11) 0.0146(3) Uani 1 1 d .
C00U C 0.90059(14) 0.67593(12) 0.43100(11) 0.0176(3) Uani 1 1 d .
H00U H 0.9441 0.6240 0.4418 0.021 Uiso 1 1 calc R
C00V C 0.65219(14) 0.54420(11) 0.52677(11) 0.0170(3) Uani 1 1 d .
C00W C 0.18544(15) 0.53878(12) 0.13285(12) 0.0205(3) Uani 1 1 d .
H00H H 0.2494 0.5854 0.1328 0.031 Uiso 1 1 calc GR
H00I H 0.1910 0.5281 0.1988 0.031 Uiso 1 1 calc GR
H00L H 0.1100 0.5610 0.0985 0.031 Uiso 1 1 calc GR
C00X C 0.31289(14) 0.41162(11) 0.13471(11) 0.0150(3) Uani 1 1 d .
C00Y C 0.86093(15) 0.82095(12) 0.48182(12) 0.0189(3) Uani 1 1 d .
H00Y H 0.8785 0.8697 0.5297 0.023 Uiso 1 1 calc R
C00Z C 0.62472(16) 0.73540(12) 0.03463(12) 0.0207(3) Uani 1 1 d .
H00M H 0.5547 0.7545 -0.0134 0.031 Uiso 1 1 calc GR
H00N H 0.6835 0.7260 0.0052 0.031 Uiso 1 1 calc GR
H00O H 0.6570 0.7838 0.0864 0.031 Uiso 1 1 calc GR
C010 C 0.31618(14) 0.32376(11) 0.17123(11) 0.0172(3) Uani 1 1 d .
H010 H 0.2437 0.2890 0.1656 0.021 Uiso 1 1 calc R
C011 C 0.27340(16) 0.75146(13) -0.06950(12) 0.0248(4) Uani 1 1 d .
H01A H 0.3366 0.7148 -0.0358 0.037 Uiso 1 1 calc GR
H01B H 0.2814 0.7688 -0.1302 0.037 Uiso 1 1 calc GR
H01C H 0.1975 0.7145 -0.0818 0.037 Uiso 1 1 calc GR
C012 C 0.63777(14) 0.47353(11) 0.18698(11) 0.0157(3) Uani 1 1 d .
H01D H 0.6350 0.4887 0.1220 0.019 Uiso 1 1 calc R
H01E H 0.7025 0.4350 0.2138 0.019 Uiso 1 1 calc R
C013 C 0.52477(14) 0.42035(11) 0.18178(11) 0.0153(3) Uani 1 1 d .
C014 C 0.28092(15) 0.83989(12) -0.00769(12) 0.0204(3) Uani 1 1 d .
C015 C 0.77517(14) 0.83144(11) 0.39399(11) 0.0171(3) Uani 1 1 d .
C016 C 0.07271(16) 0.83192(14) 0.33107(13) 0.0253(4) Uani 1 1 d .
H01F H 0.0678 0.7644 0.3355 0.038 Uiso 1 1 calc GR
H01G H 0.0066 0.8551 0.3439 0.038 Uiso 1 1 calc GR
H01H H 0.1464 0.8609 0.3781 0.038 Uiso 1 1 calc GR
C017 C 0.06860(14) 0.85591(12) 0.23105(12) 0.0187(3) Uani 1 1 d .
C018 C 0.41886(15) 0.28334(11) 0.21551(12) 0.0192(3) Uani 1 1 d .
C019 C 0.09035(15) 0.37745(13) 0.08052(13) 0.0232(4) Uani 1 1 d .
H01I H 0.0170 0.4028 0.0465 0.035 Uiso 1 1 calc GR
H01J H 0.0941 0.3656 0.1458 0.035 Uiso 1 1 calc GR
H01K H 0.0934 0.3192 0.0474 0.035 Uiso 1 1 calc GR
C01A C 1.01176(15) 0.73407(13) 0.60412(12) 0.0230(4) Uani 1 1 d .
C01B C 0.71380(15) 0.91970(11) 0.37450(12) 0.0195(3) Uani 1 1 d .
C01C C 0.73347(18) 0.96388(13) 0.28789(13) 0.0264(4) Uani 1 1 d .
H01L H 0.8178 0.9768 0.3001 0.040 Uiso 1 1 calc GR
H01M H 0.6976 1.0220 0.2768 0.040 Uiso 1 1 calc GR
H01N H 0.6975 0.9211 0.2314 0.040 Uiso 1 1 calc GR
C01D C 0.39727(17) 0.90172(13) 0.00970(13) 0.0257(4) Uani 1 1 d .
H01O H 0.3953 0.9613 0.0409 0.039 Uiso 1 1 calc GR
H01P H 0.4082 0.9124 -0.0515 0.039 Uiso 1 1 calc GR
H01Q H 0.4624 0.8708 0.0507 0.039 Uiso 1 1 calc GR
C01E C 0.18157(18) 0.89520(15) -0.06416(13) 0.0296(4) Uani 1 1 d .
H01R H 0.1059 0.8582 -0.0755 0.044 Uiso 1 1 calc GR
H01S H 0.1901 0.9097 -0.1254 0.044 Uiso 1 1 calc GR
H01T H 0.1853 0.9530 -0.0276 0.044 Uiso 1 1 calc GR
C01F C 0.58188(16) 0.89577(12) 0.35435(14) 0.0256(4) Uani 1 1 d .
H01U H 0.5473 0.8557 0.2957 0.038 Uiso 1 1 calc GR
H01V H 0.5441 0.9530 0.3466 0.038 Uiso 1 1 calc GR
H01W H 0.5700 0.8634 0.4078 0.038 Uiso 1 1 calc GR
C01G C 0.41470(17) 0.18800(13) 0.25700(15) 0.0289(4) Uani 1 1 d .
C01H C 0.07252(19) 0.96159(13) 0.22606(16) 0.0320(4) Uani 1 1 d .
H01X H 0.1450 0.9914 0.2739 0.048 Uiso 1 1 calc GR
H01Y H 0.0049 0.9822 0.2387 0.048 Uiso 1 1 calc GR
H H 0.0701 0.9788 0.1624 0.048 Uiso 1 1 calc GR
C01I C -0.04766(16) 0.80946(16) 0.15939(15) 0.0332(4) Uani 1 1 d .
H01Z H -0.0554 0.8285 0.0951 0.050 Uiso 1 1 calc GR
HA H -0.1130 0.8284 0.1766 0.050 Uiso 1 1 calc GR
HB H -0.0488 0.7419 0.1607 0.050 Uiso 1 1 calc GR
C01J C 0.76147(17) 0.99160(12) 0.45960(13) 0.0262(4) Uani 1 1 d .
H01 H 0.7467 0.9657 0.5151 0.039 Uiso 1 1 calc GR
HC H 0.7221 1.0477 0.4432 0.039 Uiso 1 1 calc GR
HD H 0.8460 1.0073 0.4748 0.039 Uiso 1 1 calc GR
C01K C 1.0026(3) 0.63440(18) 0.63309(18) 0.0570(8) Uani 1 1 d .
H0AA H 0.9250 0.6173 0.6375 0.085 Uiso 1 1 calc GR
HE H 1.0630 0.6288 0.6952 0.085 Uiso 1 1 calc GR
HF H 1.0139 0.5928 0.5852 0.085 Uiso 1 1 calc GR
C01L C 1.13615(19) 0.75734(18) 0.60241(16) 0.0428(6) Uani 1 1 d .
H1AA H 1.1473 0.7173 0.5533 0.064 Uiso 1 1 calc GR
HG H 1.1932 0.7472 0.6649 0.064 Uiso 1 1 calc GR
HH H 1.1475 0.8224 0.5879 0.064 Uiso 1 1 calc GR
C01M C 0.9951(3) 0.7972(3) 0.67896(17) 0.0811(13) Uani 1 1 d .
H2AA H 1.0069 0.8620 0.6636 0.122 Uiso 1 1 calc GR
HI H 1.0522 0.7876 0.7416 0.122 Uiso 1 1 calc GR
HJ H 0.9155 0.7830 0.6803 0.122 Uiso 1 1 calc GR
C01N C 0.3298(3) 0.1802(2) 0.3124(2) 0.0661(9) Uani 1 1 d .
H3AA H 0.3564 0.2271 0.3657 0.099 Uiso 1 1 calc GR
HK H 0.3272 0.1182 0.3370 0.099 Uiso 1 1 calc GR
HL H 0.2513 0.1902 0.2698 0.099 Uiso 1 1 calc GR
C01O C 0.5302(3) 0.1776(3) 0.3374(4) 0.131(2) Uani 1 1 d .
H4AA H 0.5860 0.1554 0.3101 0.197 Uiso 1 1 calc GR
HM H 0.5157 0.1328 0.3815 0.197 Uiso 1 1 calc GR
HN H 0.5630 0.2378 0.3720 0.197 Uiso 1 1 calc GR
C01P C 0.3778(7) 0.1138(2) 0.1807(3) 0.158(3) Uani 1 1 d .
H5AA H 0.3099 0.1300 0.1282 0.237 Uiso 1 1 calc GR
HO H 0.3565 0.0554 0.2057 0.237 Uiso 1 1 calc GR
HP H 0.4424 0.1066 0.1572 0.237 Uiso 1 1 calc GR

loop_
_atom_site_aniso_label
_atom_site_aniso_U_11
_atom_site_aniso_U_22
_atom_site_aniso_U_33
_atom_site_aniso_U_23
_atom_site_aniso_U_13
_atom_site_aniso_U_12
Co01 0.01104(11) 0.01518(11) 0.01163(11) 0.00054(7) 0.00435(7) 0.00308(8)
Cl02 0.0222(2) 0.0273(2) 0.01310(18) 0.00342(14) 0.00536(14) 0.00475(16)
Cl03 0.0258(2) 0.0299(2) 0.0254(2) 0.01411(16) 0.01024(16) 0.01376(18)
O004 0.0145(5) 0.0185(6) 0.0141(5) 0.0024(4) 0.0060(4) 0.0054(4)
O005 0.0144(5) 0.0159(5) 0.0149(5) 0.0002(4) 0.0028(4) 0.0013(4)
O006 0.0167(6) 0.0187(6) 0.0151(5) 0.0009(4) 0.0071(4) 0.0025(4)
O007 0.0133(5) 0.0171(6) 0.0154(5) 0.0014(4) 0.0036(4) 0.0010(4)
N008 0.0125(6) 0.0156(6) 0.0143(6) 0.0010(5) 0.0047(5) 0.0019(5)
N009 0.0127(6) 0.0147(6) 0.0137(6) -0.0001(5) 0.0055(5) 0.0017(5)
C00A 0.0133(7) 0.0143(7) 0.0150(7) -0.0003(5) 0.0041(5) 0.0017(6)
C00B 0.0122(7) 0.0152(7) 0.0156(7) 0.0012(5) 0.0043(5) 0.0013(6)
C00C 0.0127(7) 0.0181(8) 0.0161(7) 0.0016(6) 0.0054(6) 0.0005(6)
C00D 0.0115(7) 0.0161(7) 0.0157(7) -0.0002(5) 0.0040(5) 0.0019(6)
C00E 0.0144(8) 0.0183(8) 0.0208(8) 0.0028(6) 0.0073(6) 0.0045(6)
C00F 0.0154(8) 0.0160(7) 0.0143(7) 0.0007(5) 0.0034(6) 0.0027(6)
C00G 0.0141(8) 0.0179(8) 0.0187(8) 0.0019(6) 0.0039(6) 0.0046(6)
C00H 0.0131(7) 0.0158(7) 0.0145(7) 0.0005(5) 0.0059(5) 0.0006(6)
C00I 0.0114(7) 0.0193(8) 0.0148(7) 0.0001(5) 0.0033(5) 0.0018(6)
C00J 0.0156(8) 0.0162(7) 0.0163(7) -0.0006(5) 0.0071(6) 0.0016(6)
C00K 0.0160(8) 0.0171(8) 0.0209(8) -0.0009(6) 0.0057(6) 0.0049(6)
C00L 0.0112(7) 0.0177(8) 0.0163(7) -0.0001(5) 0.0052(6) -0.0001(6)
C00M 0.0149(8) 0.0183(8) 0.0190(8) 0.0061(6) 0.0047(6) 0.0042(6)
C00N 0.0119(7) 0.0145(7) 0.0196(8) -0.0019(6) 0.0052(6) 0.0005(6)
C00O 0.0168(8) 0.0301(9) 0.0155(8) 0.0003(6) 0.0041(6) 0.0053(7)
C00P 0.0156(8) 0.0163(7) 0.0144(7) 0.0006(5) 0.0065(6) 0.0027(6)
C00Q 0.0151(8) 0.0192(8) 0.0167(8) 0.0003(6) 0.0066(6) 0.0037(6)
C00R 0.0118(7) 0.0177(8) 0.0164(7) -0.0003(6) 0.0058(6) 0.0023(6)
C00S 0.0130(8) 0.0254(9) 0.0152(8) -0.0007(6) 0.0026(6) 0.0005(6)
C00T 0.0150(7) 0.0162(7) 0.0127(7) -0.0020(5) 0.0051(5) 0.0023(6)
C00U 0.0142(8) 0.0213(8) 0.0179(8) 0.0021(6) 0.0058(6) 0.0036(6)
C00V 0.0147(8) 0.0210(8) 0.0142(7) 0.0015(6) 0.0042(6) 0.0006(6)
C00W 0.0169(8) 0.0252(9) 0.0177(8) -0.0019(6) 0.0030(6) 0.0069(7)
C00X 0.0141(7) 0.0188(8) 0.0123(7) -0.0017(5) 0.0046(5) 0.0033(6)
C00Y 0.0174(8) 0.0202(8) 0.0177(8) -0.0034(6) 0.0051(6) -0.0001(6)
C00Z 0.0234(9) 0.0221(8) 0.0197(8) 0.0023(6) 0.0115(6) 0.0018(7)
C010 0.0146(8) 0.0185(8) 0.0189(8) -0.0018(6) 0.0066(6) 0.0013(6)
C011 0.0241(9) 0.0340(10) 0.0151(8) -0.0005(6) 0.0041(6) 0.0081(7)
C012 0.0143(7) 0.0154(7) 0.0181(7) -0.0023(5) 0.0064(6) 0.0030(6)
C013 0.0126(7) 0.0161(7) 0.0172(7) -0.0027(5) 0.0055(6) 0.0010(6)
C014 0.0212(8) 0.0245(9) 0.0170(8) 0.0056(6) 0.0067(6) 0.0085(7)
C015 0.0161(8) 0.0163(8) 0.0188(8) -0.0005(6) 0.0064(6) 0.0005(6)
C016 0.0214(9) 0.0317(10) 0.0281(9) 0.0015(7) 0.0139(7) 0.0080(7)
C017 0.0141(8) 0.0198(8) 0.0233(8) 0.0001(6) 0.0071(6) 0.0047(6)
C018 0.0179(8) 0.0156(8) 0.0248(8) -0.0002(6) 0.0079(6) 0.0035(6)
C019 0.0131(8) 0.0263(9) 0.0283(9) 0.0037(7) 0.0045(6) 0.0020(7)
C01A 0.0187(8) 0.0302(9) 0.0156(8) -0.0008(6) -0.0002(6) 0.0046(7)
C01B 0.0189(8) 0.0168(8) 0.0220(8) -0.0021(6) 0.0060(6) 0.0019(6)
C01C 0.0315(10) 0.0205(9) 0.0276(9) 0.0034(7) 0.0102(7) 0.0043(7)
C01D 0.0292(10) 0.0236(9) 0.0291(9) 0.0078(7) 0.0157(7) 0.0039(7)
C01E 0.0314(10) 0.0401(11) 0.0217(9) 0.0131(7) 0.0100(7) 0.0195(9)
C01F 0.0194(9) 0.0202(9) 0.0359(10) -0.0026(7) 0.0075(7) 0.0041(7)
C01G 0.0210(9) 0.0189(9) 0.0475(12) 0.0091(8) 0.0119(8) 0.0042(7)
C01H 0.0355(11) 0.0233(9) 0.0461(12) 0.0039(8) 0.0227(9) 0.0134(8)
C01I 0.0146(9) 0.0492(13) 0.0339(11) -0.0099(9) 0.0070(7) 0.0026(8)
C01J 0.0282(10) 0.0187(9) 0.0283(9) -0.0052(7) 0.0054(7) 0.0036(7)
C01K 0.0582(16) 0.0472(14) 0.0341(13) 0.0193(10) -0.0190(11) -0.0164(12)
C01L 0.0238(11) 0.0588(15) 0.0347(12) 0.0120(10) -0.0022(8) -0.0040(10)
C01M 0.083(2) 0.137(3) 0.0197(12) -0.0147(14) -0.0061(12) 0.083(2)
C01N 0.099(3) 0.0446(15) 0.079(2) 0.0336(14) 0.0573(19) 0.0227(16)
C01O 0.0459(19) 0.089(3) 0.216(5) 0.114(3) -0.013(2) -0.0046(18)
C01P 0.408(10) 0.0167(13) 0.096(3) -0.0019(15) 0.153(5) 0.000(3)

loop_
_atom_type_symbol
_atom_type_description
_atom_type_scat_dispersion_real
_atom_type_scat_dispersion_imag
_atom_type_scat_source
C C 0.0033 0.0016 'International Tables Vol C Tables 4.2.6.8 and 6.1.1.4'
H H 0.0000 0.0000 'International Tables Vol C Tables 4.2.6.8 and 6.1.1.4'
Cl Cl 0.1484 0.1585 'International Tables Vol C Tables 4.2.6.8 and 6.1.1.4'
Co Co 0.3494 0.9721 'International Tables Vol C Tables 4.2.6.8 and 6.1.1.4'
N N 0.0061 0.0033 'International Tables Vol C Tables 4.2.6.8 and 6.1.1.4'
O O 0.0106 0.0060 'International Tables Vol C Tables 4.2.6.8 and 6.1.1.4'

loop_
_geom_angle_atom_site_label_1
_geom_angle_atom_site_label_2
_geom_angle_atom_site_label_3
_geom_angle
O004 Co01 O005 87.55(5)
O004 Co01 O006 86.88(5)
O004 Co01 O007 87.02(5)
O004 Co01 N009 178.15(5)
O005 Co01 O006 89.04(5)
O005 Co01 O007 170.93(5)
O005 Co01 N009 92.90(5)
O006 Co01 N009 91.33(5)
O007 Co01 O006 83.41(5)
O007 Co01 N009 92.30(5)
N008 Co01 O004 94.85(5)
N008 Co01 O005 91.63(5)
N008 Co01 O006 178.17(5)
N008 Co01 O007 96.07(5)
N008 Co01 N009 86.93(5)
C00A O004 Co01 127.44(10)
C00C O005 Co01 122.62(10)
C00Z O006 Co01 121.12(9)
C00T O007 Co01 124.06(9)
C00B N008 Co01 113.49(10)
C00P N008 Co01 125.15(11)
C00P N008 C00B 121.35(13)
C00H N009 Co01 107.06(9)
C00H N009 C00R 108.15(12)
C00H N009 C012 111.45(12)
C00R N009 Co01 109.40(9)
C012 N009 Co01 111.12(9)
C012 N009 C00R 109.56(11)
O004 C00A C00D 122.98(14)
O004 C00A C00F 119.88(14)
C00D C00A C00F 117.14(14)
C00H C00B N008 115.26(14)
C00Q C00B N008 125.55(14)
C00Q C00B C00H 119.17(14)
O005 C00C C00L 119.24(14)
O005 C00C C015 122.42(14)
C00L C00C C015 118.34(14)
C00J C00D C00A 121.52(14)
C00P C00D C00A 122.27(14)
C00P C00D C00J 116.21(14)
C00H C00E C00M 119.32(14)
C00A C00F C014 120.32(14)
C00G C00F C00A 117.88(14)
C00G C00F C014 121.79(14)
C00F C00G C00N 125.52(15)
C00B C00H N009 115.96(13)
C00E C00H N009 122.75(14)
C00E C00H C00B 120.91(14)
C00O C00I C019 108.34(13)
C00W C00I C00O 109.04(13)
C00W C00I C00X 110.73(13)
C00W C00I C019 108.16(13)
C00X C00I C00O 108.35(13)
C00X C00I C019 112.17(13)
C00N C00J C00D 121.49(15)
C018 C00K C013 121.32(15)
C00C C00L C00R 116.70(13)
C00U C00L C00C 121.87(14)
C00U C00L C00R 121.13(14)
C00E C00M Cl03 119.55(12)
C00E C00M C00V 120.02(14)
C00V C00M Cl03 120.35(12)
C00G C00N C017 120.20(14)
C00J C00N C00G 116.43(14)
C00J C00N C017 123.36(15)
N008 C00P C00D 126.58(14)
C00V C00Q C00B 119.89(14)
C00L C00R N009 109.49(12)
C00U C00S C00Y 116.57(14)
C00U C00S C01A 121.21(15)
C00Y C00S C01A 122.22(15)
O007 C00T C00X 122.87(14)
O007 C00T C013 119.24(14)
C013 C00T C00X 117.86(14)
C00L C00U C00S 120.75(15)
C00M C00V Cl02 121.45(12)
C00Q C00V Cl02 118.31(12)
C00Q C00V C00M 120.23(15)
C00T C00X C00I 122.08(14)
C010 C00X C00I 120.19(14)
C010 C00X C00T 117.69(14)
C00S C00Y C015 124.63(15)
C00X C010 C018 124.47(16)
C013 C012 N009 110.60(12)
C00K C013 C00T 121.64(15)
C00K C013 C012 120.55(14)
C00T C013 C012 117.72(14)
C00F C014 C011 110.09(14)
C00F C014 C01D 109.14(14)
C00F C014 C01E 112.02(14)
C011 C014 C01D 110.94(15)
C01E C014 C011 107.35(14)
C01E C014 C01D 107.28(15)
C00C C015 C01B 121.48(14)
C00Y C015 C00C 117.37(15)
C00Y C015 C01B 121.16(14)
C00N C017 C01H 110.17(14)
C00N C017 C01I 109.20(14)
C016 C017 C00N 111.98(14)
C016 C017 C01H 107.90(15)
C016 C017 C01I 108.07(15)
C01H C017 C01I 109.47(16)
C00K C018 C010 116.68(15)
C00K C018 C01G 122.29(15)
C010 C018 C01G 121.02(15)
C01K C01A C00S 110.78(15)
C01K C01A C01L 106.75(19)
C01L C01A C00S 109.29(15)
C01M C01A C00S 112.14(16)
C01M C01A C01K 108.8(2)
C01M C01A C01L 108.9(2)
C015 C01B C01C 109.00(14)
C015 C01B C01F 109.93(14)
C015 C01B C01J 112.18(14)
C01C C01B C01F 109.81(15)
C01C C01B C01J 108.15(15)
C01J C01B C01F 107.73(14)
C018 C01G C01N 110.88(17)
C018 C01G C01O 110.88(19)
C01N C01G C01O 100.4(3)
C01P C01G C018 110.7(2)
C01P C01G C01N 109.0(3)
C01P C01G C01O 114.6(4)

loop_
_geom_bond_atom_site_label_1
_geom_bond_atom_site_label_2
_geom_bond_distance
Co01 O004 1.8824(11)
Co01 O005 1.9173(11)
Co01 O006 1.9817(11)
Co01 O007 1.9409(11)
Co01 N008 1.8586(13)
Co01 N009 1.9868(13)
Cl02 C00V 1.7194(16)
Cl03 C00M 1.7297(16)
O004 C00A 1.3008(19)
O005 C00C 1.3397(19)
O006 C00Z 1.451(2)
O007 C00T 1.3400(19)
N008 C00B 1.4024(19)
N008 C00P 1.303(2)
N009 C00H 1.4619(19)
N009 C00R 1.515(2)
N009 C012 1.5056(19)
C00A C00D 1.422(2)
C00A C00F 1.443(2)
C00B C00H 1.393(2)
C00B C00Q 1.390(2)
C00C C00L 1.399(2)
C00C C015 1.423(2)
C00D C00J 1.418(2)
C00D C00P 1.416(2)
C00E C00H 1.381(2)
C00E C00M 1.386(2)
C00F C00G 1.379(2)
C00F C014 1.534(2)
C00G C00N 1.412(2)
C00I C00O 1.536(2)
C00I C00W 1.536(2)
C00I C00X 1.535(2)
C00I C019 1.538(2)
C00J C00N 1.368(2)
C00K C013 1.391(2)
C00K C018 1.383(2)
C00L C00R 1.499(2)
C00L C00U 1.392(2)
C00M C00V 1.393(2)
C00N C017 1.532(2)
C00Q C00V 1.383(2)
C00S C00U 1.395(2)
C00S C00Y 1.395(2)
C00S C01A 1.536(2)
C00T C00X 1.423(2)
C00T C013 1.412(2)
C00X C010 1.396(2)
C00Y C015 1.394(2)
C010 C018 1.397(2)
C011 C014 1.542(2)
C012 C013 1.489(2)
C014 C01D 1.540(3)
C014 C01E 1.534(2)
C015 C01B 1.532(2)
C016 C017 1.526(2)
C017 C01H 1.533(2)
C017 C01I 1.535(2)
C018 C01G 1.530(2)
C01A C01K 1.522(3)
C01A C01L 1.532(3)
C01A C01M 1.510(3)
C01B C01C 1.535(2)
C01B C01F 1.536(2)
C01B C01J 1.536(2)
C01G C01N 1.529(3)
C01G C01O 1.533(4)
C01G C01P 1.470(4)
